data_4329903
loop_
_publ_author_name
'Chao Hou'
'Qing Liu'
'Jian Fan'
'Yue Zhao'
'Peng Wang'
'Wei-Yin Sun'

_publ_section_title
;
 Novel (3,4,6)-Connected Metal-Organic Framework with High Stability and
 Gas-Uptake Capability
;
_journal_name_full 'Inorganic Chemistry'
_journal_page_first 8402
_journal_page_last 8408
_journal_paper_doi 10.1021/ic300950h
_journal_volume 51
_journal_year 2012
_chemical_formula_sum 'C75 H129 Cu3 N11 O37'
_chemical_formula_weight 1967.52
_chemical_name_systematic
; 
 ? 
;
_space_group_IT_number 141
_symmetry_space_group_name_Hall '-I 4bd 2'
_symmetry_space_group_name_H-M 'I 41/a m d :2'
_atom_sites_solution_hydrogens geom
_atom_sites_solution_primary direct
_atom_sites_solution_secondary difmap
_audit_creation_method SHELXL-97
_cell_angle_alpha 90.000(5)
_cell_angle_beta 90.000(5)
_cell_angle_gamma 90.000(5)
_cell_formula_units_Z 8
_cell_length_a 19.156(5)
_cell_length_b 19.156(5)
_cell_length_c 61.292(5)
_cell_measurement_temperature 173(2)
_cell_volume 22491(9)
_computing_structure_refinement 'SHELXL-97 (Sheldrick, 1997)'
_computing_structure_solution 'SHELXS-97 (Sheldrick, 1990)'
_diffrn_ambient_temperature 173(2)
_diffrn_measured_fraction_theta_full 0.997
_diffrn_measured_fraction_theta_max 0.997
_diffrn_radiation_monochromator graphite
_diffrn_radiation_source 'fine-focus sealed tube'
_diffrn_radiation_type MoK\a
_diffrn_radiation_wavelength 0.71073
_diffrn_reflns_av_R_equivalents 0.0316
_diffrn_reflns_av_sigmaI/netI 0.0195
_diffrn_reflns_limit_h_max 22
_diffrn_reflns_limit_h_min -22
_diffrn_reflns_limit_k_max 22
_diffrn_reflns_limit_k_min -22
_diffrn_reflns_limit_l_max 72
_diffrn_reflns_limit_l_min -59
_diffrn_reflns_number 39709
_diffrn_reflns_theta_full 25.00
_diffrn_reflns_theta_max 25.00
_diffrn_reflns_theta_min 1.11
_exptl_absorpt_coefficient_mu 0.590
_exptl_absorpt_correction_T_max 0.9599
_exptl_absorpt_correction_T_min 0.9326
_exptl_crystal_density_diffrn 0.614
_exptl_crystal_F_000 4232
_exptl_crystal_size_max 0.12
_exptl_crystal_size_mid 0.09
_exptl_crystal_size_min 0.07
_refine_diff_density_max 0.885
_refine_diff_density_min -0.596
_refine_diff_density_rms 0.062
_refine_ls_extinction_method none
_refine_ls_goodness_of_fit_ref 1.113
_refine_ls_hydrogen_treatment constr
_refine_ls_matrix_type full
_refine_ls_number_parameters 159
_refine_ls_number_reflns 5272
_refine_ls_number_restraints 15
_refine_ls_restrained_S_all 1.145
_refine_ls_R_factor_all 0.0424
_refine_ls_R_factor_gt 0.0381
_refine_ls_shift/su_max 0.002
_refine_ls_shift/su_mean 0.000
_refine_ls_structure_factor_coef Fsqd
_refine_ls_weighting_details 'calc w=1/[\s^2^(Fo^2^)+(0.0716P)^2^+18.6823P] where P=(Fo^2^+2Fc^2^)/3'
_refine_ls_weighting_scheme calc
_refine_ls_wR_factor_gt 0.1165
_refine_ls_wR_factor_ref 0.1204
_reflns_number_gt 4607
_reflns_number_total 5272
_reflns_threshold_expression >2sigma(I)
_cod_data_source_file ic300950h_si_002.cif
_cod_data_source_block 1
_cod_original_sg_symbol_H-M 'I 41/a m d'
_cod_database_code 4329903

loop_
_symmetry_equiv_pos_as_xyz
'x, y, z'
'-x, -y+1/2, z'
'x, -y, -z'
'-x, y+1/2, -z'
'-y+1/4, -x+1/4, -z+3/4'
'y+1/4, x+3/4, -z+1/4'
'y+1/4, -x+1/4, z+3/4'
'-y+1/4, x+3/4, z+1/4'
'x+1/2, y+1/2, z+1/2'
'-x+1/2, -y+1, z+1/2'
'x+1/2, -y+1/2, -z+1/2'
'-x+1/2, y+1, -z+1/2'
'-y+3/4, -x+3/4, -z+5/4'
'y+3/4, x+5/4, -z+3/4'
'y+3/4, -x+3/4, z+5/4'
'-y+3/4, x+5/4, z+3/4'
'-x, -y, -z'
'x, y-1/2, -z'
'-x, y, z'
'x, -y-1/2, z'
'y-1/4, x-1/4, z-3/4'
'-y-1/4, -x-3/4, z-1/4'
'-y-1/4, x-1/4, -z-3/4'
'y-1/4, -x-3/4, -z-1/4'
'-x+1/2, -y+1/2, -z+1/2'
'x+1/2, y, -z+1/2'
'-x+1/2, y+1/2, z+1/2'
'x+1/2, -y, z+1/2'
'y+1/4, x+1/4, z-1/4'
'-y+1/4, -x-1/4, z+1/4'
'-y+1/4, x+1/4, -z-1/4'
'y+1/4, -x-1/4, -z+1/4'

loop_
_atom_site_label
_atom_site_type_symbol
_atom_site_fract_x
_atom_site_fract_y
_atom_site_fract_z
_atom_site_U_iso_or_equiv
_atom_site_adp_type
_atom_site_occupancy
_atom_site_symmetry_multiplicity
_atom_site_calc_flag
_atom_site_refinement_flags
Cu1 Cu 1.0000 0.431263(15) 0.497766(5) 0.02022(13) Uani 1 2 d S
Cu2 Cu 0.5000 0.2500 0.603569(7) 0.02148(14) Uani 1 4 d S
C1 C 0.91042(11) 0.49371(10) 0.52992(3) 0.0294(4) Uani 1 1 d .
C2 C 0.86402(12) 0.48605(11) 0.54928(3) 0.0358(5) Uani 1 1 d .
C3 C 0.84461(14) 0.54365(12) 0.56145(4) 0.0477(6) Uani 1 1 d .
H3 H 0.8590 0.5880 0.5572 0.057 Uiso 1 1 calc R
C4 C 0.80382(15) 0.53569(13) 0.57994(4) 0.0533(7) Uani 1 1 d .
H4 H 0.7914 0.5747 0.5881 0.064 Uiso 1 1 calc R
C5 C 0.78136(13) 0.47023(13) 0.58642(4) 0.0433(6) Uani 1 1 d .
C6 C 0.80091(15) 0.41314(13) 0.57406(4) 0.0492(7) Uani 1 1 d .
H6 H 0.7862 0.3688 0.5782 0.059 Uiso 1 1 calc R
C7 C 0.84190(14) 0.42049(12) 0.55568(4) 0.0462(6) Uani 1 1 d .
H7 H 0.8546 0.3814 0.5476 0.055 Uiso 1 1 calc R
C8 C 0.73837(13) 0.46005(13) 0.60620(4) 0.0442(6) Uani 1 1 d .
C9 C 0.74961(12) 0.49961(12) 0.6250 0.0481(9) Uani 1 2 d S
H9 H 0.7839 0.5339 0.6250 0.058 Uiso 1 2 calc SR
C10 C 0.68629(12) 0.41009(13) 0.60629(4) 0.0405(6) Uani 1 1 d .
H10 H 0.6771 0.3846 0.5937 0.049 Uiso 1 1 calc R
C11 C 0.64771(11) 0.39771(11) 0.6250 0.0374(7) Uani 1 2 d S
C12 C 0.59247(10) 0.34247(10) 0.6250 0.0324(7) Uani 1 2 d S
N1 N 1.0000 0.31720(11) 0.49694(3) 0.0240(5) Uani 1 2 d SU
O1 O 0.92862(8) 0.43865(7) 0.52048(2) 0.0396(4) Uani 1 1 d .
O2 O 0.92925(8) 0.55415(7) 0.52479(2) 0.0380(4) Uani 1 1 d .
O3 O 0.57178(8) 0.32117(8) 0.60673(2) 0.0379(4) Uani 1 1 d .
O4 O 0.5000 0.2500 0.56845(5) 0.0586(10) Uani 1 4 d S
C100 C 0.9411(3) 0.29041(15) 0.48639(13) 0.174(3) Uani 1 1 d U
H10D H 0.9401 0.3072 0.4715 0.209 Uiso 1 1 calc R
H10E H 0.8994 0.3072 0.4937 0.209 Uiso 1 1 calc R
C101 C 1.0000 0.2910(2) 0.51836(9) 0.159(4) Uani 1 2 d SU
H10F H 0.9594 0.3078 0.5260 0.191 Uiso 0.50 1 d P

loop_
_atom_site_aniso_label
_atom_site_aniso_U_11
_atom_site_aniso_U_22
_atom_site_aniso_U_33
_atom_site_aniso_U_23
_atom_site_aniso_U_13
_atom_site_aniso_U_12
Cu1 0.0288(2) 0.01337(18) 0.01848(19) 0.00064(11) 0.000 0.000
Cu2 0.0250(2) 0.0222(2) 0.0172(2) 0.000 0.000 0.000
C1 0.0329(11) 0.0265(11) 0.0287(10) -0.0016(8) 0.0045(8) -0.0025(8)
C2 0.0434(12) 0.0306(11) 0.0334(11) -0.0045(9) 0.0124(9) -0.0091(10)
C3 0.0639(16) 0.0311(12) 0.0482(14) -0.0093(10) 0.0284(12) -0.0157(11)
C4 0.0708(18) 0.0393(14) 0.0499(14) -0.0198(11) 0.0293(13) -0.0192(13)
C5 0.0510(14) 0.0420(13) 0.0369(12) -0.0128(10) 0.0180(11) -0.0206(11)
C6 0.0708(17) 0.0331(12) 0.0438(13) -0.0088(10) 0.0257(12) -0.0199(12)
C7 0.0641(16) 0.0316(12) 0.0430(13) -0.0108(10) 0.0242(12) -0.0131(11)
C8 0.0516(14) 0.0438(13) 0.0372(12) -0.0152(10) 0.0190(11) -0.0189(11)
C9 0.0497(13) 0.0497(13) 0.0449(19) -0.0217(13) 0.0217(13) -0.0275(16)
C10 0.0487(14) 0.0411(13) 0.0316(12) -0.0140(10) 0.0131(10) -0.0169(11)
C11 0.0395(11) 0.0395(11) 0.0333(16) -0.0114(10) 0.0114(10) -0.0149(14)
C12 0.0323(10) 0.0323(10) 0.0326(16) -0.0073(9) 0.0073(9) -0.0062(13)
N1 0.0316(12) 0.0166(11) 0.0237(11) -0.0014(8) 0.000 0.000
O1 0.0558(10) 0.0233(8) 0.0396(9) -0.0040(6) 0.0235(7) -0.0051(7)
O2 0.0508(9) 0.0235(7) 0.0398(8) -0.0003(6) 0.0199(7) -0.0028(7)
O3 0.0451(9) 0.0408(9) 0.0276(8) -0.0060(6) 0.0059(6) -0.0178(7)
O4 0.078(3) 0.075(3) 0.0222(16) 0.000 0.000 0.000
C100 0.155(4) 0.0184(17) 0.350(8) -0.002(3) -0.171(5) 0.0001(19)
C101 0.401(12) 0.019(2) 0.058(3) 0.0068(19) 0.000 0.000

loop_
_atom_type_symbol
_atom_type_description
_atom_type_scat_dispersion_real
_atom_type_scat_dispersion_imag
_atom_type_scat_source
C C 0.0033 0.0016 'International Tables Vol C Tables 4.2.6.8 and 6.1.1.4'
H H 0.0000 0.0000 'International Tables Vol C Tables 4.2.6.8 and 6.1.1.4'
N N 0.0061 0.0033 'International Tables Vol C Tables 4.2.6.8 and 6.1.1.4'
O O 0.0106 0.0060 'International Tables Vol C Tables 4.2.6.8 and 6.1.1.4'
Cu Cu 0.3201 1.2651 'International Tables Vol C Tables 4.2.6.8 and 6.1.1.4'

loop_
_geom_angle_atom_site_label_1
_geom_angle_atom_site_label_2
_geom_angle_atom_site_label_3
_geom_angle
_geom_angle_site_symmetry_1
_geom_angle_site_symmetry_3
O2 Cu1 O2 87.70(10) 3_566 17_766
O2 Cu1 O1 167.64(6) 3_566 19_755
O2 Cu1 O1 90.49(7) 17_766 19_755
O2 Cu1 O1 90.49(7) 3_566 .
O2 Cu1 O1 167.64(6) 17_766 .
O1 Cu1 O1 88.68(10) 19_755 .
O2 Cu1 N1 97.26(6) 3_566 .
O2 Cu1 N1 97.26(6) 17_766 .
O1 Cu1 N1 95.10(6) 19_755 .
O1 Cu1 N1 95.10(6) . .
O2 Cu1 Cu1 86.05(4) 3_566 17_766
O2 Cu1 Cu1 86.05(4) 17_766 17_766
O1 Cu1 Cu1 81.63(4) 19_755 17_766
O1 Cu1 Cu1 81.63(4) . 17_766
N1 Cu1 Cu1 175.40(6) . 17_766
O3 Cu2 O3 168.56(9) 2_655 .
O3 Cu2 O3 89.91(10) 2_655 20_565
O3 Cu2 O3 88.95(10) . 20_565
O3 Cu2 O3 88.95(10) 2_655 19_655
O3 Cu2 O3 89.91(10) . 19_655
O3 Cu2 O3 168.56(9) 20_565 19_655
O3 Cu2 O4 95.72(4) 2_655 .
O3 Cu2 O4 95.72(4) . .
O3 Cu2 O4 95.72(4) 20_565 .
O3 Cu2 O4 95.72(4) 19_655 .
O3 Cu2 Cu2 84.28(4) 2_655 13
O3 Cu2 Cu2 84.28(4) . 13
O3 Cu2 Cu2 84.28(4) 20_565 13
O3 Cu2 Cu2 84.28(4) 19_655 13
O4 Cu2 Cu2 180.0 . 13
O1 C1 O2 125.61(19) . .
O1 C1 C2 116.82(18) . .
O2 C1 C2 117.55(18) . .
C7 C2 C3 119.3(2) . .
C7 C2 C1 119.89(19) . .
C3 C2 C1 120.76(19) . .
C2 C3 C4 120.3(2) . .
C2 C3 H3 119.8 . .
C4 C3 H3 119.8 . .
C5 C4 C3 120.7(2) . .
C5 C4 H4 119.7 . .
C3 C4 H4 119.7 . .
C6 C5 C4 118.4(2) . .
C6 C5 C8 119.7(2) . .
C4 C5 C8 121.9(2) . .
C7 C6 C5 121.4(2) . .
C7 C6 H6 119.3 . .
C5 C6 H6 119.3 . .
C6 C7 C2 119.9(2) . .
C6 C7 H7 120.0 . .
C2 C7 H7 120.0 . .
C10 C8 C9 118.9(2) . .
C10 C8 C5 119.76(19) . .
C9 C8 C5 121.3(2) . .
C8 C9 C8 120.9(3) 6_546 .
C8 C9 H9 119.5 6_546 .
C8 C9 H9 119.5 . .
C8 C10 C11 120.5(2) . .
C8 C10 H10 119.8 . .
C11 C10 H10 119.8 . .
C10 C11 C10 120.2(3) 6_546 .
C10 C11 C12 119.90(14) 6_546 .
C10 C11 C12 119.90(14) . .
O3 C12 O3 126.1(3) 6_546 .
O3 C12 C11 116.93(14) 6_546 .
O3 C12 C11 116.93(14) . .
C100 N1 C100 107.7(6) . 19_755
C100 N1 C101 107.5(3) . .
C100 N1 C101 107.5(3) 19_755 .
C100 N1 Cu1 112.19(16) . .
C100 N1 Cu1 112.19(16) 19_755 .
C101 N1 Cu1 109.6(2) . .
C1 O1 Cu1 125.74(13) . .
C1 O2 Cu1 120.58(13) . 17_766
C12 O3 Cu2 122.64(15) . .
N1 C100 C100 111.53(15) . 20_565
N1 C100 H10D 109.3 . .
C100 C100 H10D 109.3 20_565 .
N1 C100 H10E 109.3 . .
C100 C100 H10E 109.3 20_565 .
H10D C100 H10E 108.0 . .
N1 C101 C101 110.9(2) . 2_755
N1 C101 H10F 109.5(3) . .
C101 C101 H10F 109.6(2) 2_755 .

loop_
_geom_bond_atom_site_label_1
_geom_bond_atom_site_label_2
_geom_bond_distance
_geom_bond_site_symmetry_2
Cu1 O2 1.9562(14) 3_566
Cu1 O2 1.9562(14) 17_766
Cu1 O1 1.9566(14) 19_755
Cu1 O1 1.9566(14) .
Cu1 N1 2.186(2) .
Cu1 Cu1 2.6476(9) 17_766
Cu2 O3 1.9460(16) 2_655
Cu2 O3 1.9460(16) .
Cu2 O3 1.9460(15) 20_565
Cu2 O3 1.9460(15) 19_655
Cu2 O4 2.152(3) .
Cu2 Cu2 2.6271(9) 13
C1 O1 1.252(2) .
C1 O2 1.253(2) .
C1 C2 1.490(3) .
C2 C7 1.382(3) .
C2 C3 1.383(3) .
C3 C4 1.385(3) .
C3 H3 0.9300 .
C4 C5 1.384(3) .
C4 H4 0.9300 .
C5 C6 1.382(3) .
C5 C8 1.479(3) .
C6 C7 1.380(3) .
C6 H6 0.9300 .
C7 H7 0.9300 .
C8 C10 1.383(3) .
C8 C9 1.396(3) .
C9 C8 1.396(3) 6_546
C9 H9 0.9300 .
C10 C11 1.384(3) .
C10 H10 0.9300 .
C11 C10 1.384(3) 6_546
C11 C12 1.497(4) .
C12 O3 1.256(2) 6_546
C12 O3 1.256(2) .
N1 C100 1.398(4) .
N1 C100 1.398(4) 19_755
N1 C101 1.406(6) .
O2 Cu1 1.9562(14) 17_766
C100 C100 1.548(6) 20_565
C100 H10D 0.9700 .
C100 H10E 0.9700 .
C101 C101 1.569(8) 2_755
C101 H10F 0.963(3) .

loop_
_geom_torsion_atom_site_label_1
_geom_torsion_atom_site_label_2
_geom_torsion_atom_site_label_3
_geom_torsion_atom_site_label_4
_geom_torsion
_geom_torsion_site_symmetry_1
_geom_torsion_site_symmetry_4
O1 C1 C2 C7 -1.5(3) . .
O2 C1 C2 C7 -179.8(2) . .
O1 C1 C2 C3 176.3(2) . .
O2 C1 C2 C3 -2.0(3) . .
C7 C2 C3 C4 0.4(4) . .
C1 C2 C3 C4 -177.3(3) . .
C2 C3 C4 C5 -0.6(5) . .
C3 C4 C5 C6 0.3(4) . .
C3 C4 C5 C8 179.4(3) . .
C4 C5 C6 C7 0.1(4) . .
C8 C5 C6 C7 -179.0(3) . .
C5 C6 C7 C2 -0.2(4) . .
C3 C2 C7 C6 0.0(4) . .
C1 C2 C7 C6 177.7(2) . .
C6 C5 C8 C10 -37.7(4) . .
C4 C5 C8 C10 143.2(3) . .
C6 C5 C8 C9 141.7(3) . .
C4 C5 C8 C9 -37.3(4) . .
C10 C8 C9 C8 1.21(19) . 6_546
C5 C8 C9 C8 -178.3(3) . 6_546
C9 C8 C10 C11 -2.4(4) . .
C5 C8 C10 C11 177.0(2) . .
C8 C10 C11 C10 1.24(19) . 6_546
C8 C10 C11 C12 -178.76(19) . .
C10 C11 C12 O3 -16.77(15) 6_546 6_546
C10 C11 C12 O3 163.23(15) . 6_546
C10 C11 C12 O3 163.23(15) 6_546 .
C10 C11 C12 O3 -16.77(15) . .
O2 Cu1 N1 C100 -16.4(4) 3_566 .
O2 Cu1 N1 C100 -105.0(4) 17_766 .
O1 Cu1 N1 C100 163.9(4) 19_755 .
O1 Cu1 N1 C100 74.8(4) . .
Cu1 Cu1 N1 C100 119.3(4) 17_766 .
O2 Cu1 N1 C100 105.0(4) 3_566 19_755
O2 Cu1 N1 C100 16.4(4) 17_766 19_755
O1 Cu1 N1 C100 -74.8(4) 19_755 19_755
O1 Cu1 N1 C100 -163.9(4) . 19_755
Cu1 Cu1 N1 C100 -119.3(4) 17_766 19_755
O2 Cu1 N1 C101 -135.70(5) 3_566 .
O2 Cu1 N1 C101 135.70(5) 17_766 .
O1 Cu1 N1 C101 44.56(5) 19_755 .
O1 Cu1 N1 C101 -44.56(5) . .
Cu1 Cu1 N1 C101 0.000(5) 17_766 .
O2 C1 O1 Cu1 8.3(3) . .
C2 C1 O1 Cu1 -169.86(15) . .
O2 Cu1 O1 C1 -90.60(19) 3_566 .
O2 Cu1 O1 C1 -9.2(4) 17_766 .
O1 Cu1 O1 C1 77.07(19) 19_755 .
N1 Cu1 O1 C1 172.07(18) . .
Cu1 Cu1 O1 C1 -4.67(18) 17_766 .
O1 C1 O2 Cu1 -6.6(3) . 17_766
C2 C1 O2 Cu1 171.58(15) . 17_766
O3 C12 O3 Cu2 0.34(7) 6_546 .
C11 C12 O3 Cu2 -179.66(7) . .
O3 Cu2 O3 C12 -0.58(12) 2_655 .
O3 Cu2 O3 C12 -84.94(13) 20_565 .
O3 Cu2 O3 C12 83.68(14) 19_655 .
O4 Cu2 O3 C12 179.42(12) . .
Cu2 Cu2 O3 C12 -0.58(12) 13 .
C100 N1 C100 C100 57.3(5) 19_755 20_565
C101 N1 C100 C100 -58.2(3) . 20_565
Cu1 N1 C100 C100 -178.75(6) . 20_565
C100 N1 C101 C101 57.8(2) . 2_755
C100 N1 C101 C101 -57.8(2) 19_755 2_755
Cu1 N1 C101 C101 180.000(1) . 2_755
